data_1506308
loop_
_publ_author_name
'Wang, Qi-Qiang'
'Wang, De-Xian'
'Ma, Hong-Wei'
'Wang, Mei-Xiang'

_publ_section_title
;
 Synthesis of tetraazacalix[2]arene[2]triazines: tuning the cavity by the
 substituents on the bridging nitrogen atoms.
;
_journal_issue 26
_journal_name_full 'Organic letters'
_journal_page_first 5967
_journal_page_last 5970
_journal_paper_doi 10.1021/ol062441e
_journal_volume 8
_journal_year 2006
_chemical_formula_sum 'C51 H50 Cl2 N12 O4'
_chemical_formula_weight 965.93
_chemical_name_systematic
; 

 ? 

;
_space_group_IT_number 15
_symmetry_cell_setting monoclinic
_symmetry_space_group_name_Hall '-C 2yc'
_symmetry_space_group_name_H-M 'C 1 2/c 1'
_atom_sites_solution_hydrogens geom
_atom_sites_solution_primary direct
_atom_sites_solution_secondary difmap
_audit_creation_method SHELXL-97
_cell_angle_alpha 90.00
_cell_angle_beta 110.21(3)
_cell_angle_gamma 90.00
_cell_formula_units_Z 4
_cell_length_a 26.598(5)
_cell_length_b 9.4281(19)
_cell_length_c 20.033(4)
_cell_measurement_reflns_used 10211
_cell_measurement_temperature 293(2)
_cell_measurement_theta_max 27.42
_cell_measurement_theta_min 1.63
_cell_volume 4714.4(18)
_computing_cell_refinement 'Rapid Auto(Rigaku 2001)'
_computing_data_collection 'Rapid Auto(Rigaku 2001)'
_computing_data_reduction 'Rapid Auto(Rigaku 2001)'
_computing_structure_refinement 'SHELXL-97 (Sheldrick, 1997)'
_computing_structure_solution 'SHELXS-97 (Sheldrick, 1990)'
_diffrn_ambient_temperature 293(2)
_diffrn_measured_fraction_theta_full 0.996
_diffrn_measured_fraction_theta_max 0.996
_diffrn_measurement_device_type 'Rigaku Raxis Rapid IP'
_diffrn_measurement_method oscillation
_diffrn_radiation_monochromator graphite
_diffrn_radiation_source 'Rotating Anode'
_diffrn_radiation_type MoK\a
_diffrn_radiation_wavelength 0.71073
_diffrn_reflns_av_R_equivalents 0.0255
_diffrn_reflns_av_sigmaI/netI 0.0309
_diffrn_reflns_limit_h_max 34
_diffrn_reflns_limit_h_min -33
_diffrn_reflns_limit_k_max 12
_diffrn_reflns_limit_k_min -12
_diffrn_reflns_limit_l_max 25
_diffrn_reflns_limit_l_min -25
_diffrn_reflns_number 10211
_diffrn_reflns_theta_full 27.42
_diffrn_reflns_theta_max 27.42
_diffrn_reflns_theta_min 1.63
_exptl_absorpt_coefficient_mu 0.198
_exptl_absorpt_correction_T_max 0.9302
_exptl_absorpt_correction_T_min 0.8987
_exptl_absorpt_correction_type empirical
_exptl_absorpt_process_details abscor
_exptl_crystal_colour colorless
_exptl_crystal_density_diffrn 1.361
_exptl_crystal_density_method 'not measured'
_exptl_crystal_description block
_exptl_crystal_F_000 2024
_exptl_crystal_size_max 0.55
_exptl_crystal_size_mid 0.42
_exptl_crystal_size_min 0.37
_refine_diff_density_max 0.428
_refine_diff_density_min -0.592
_refine_diff_density_rms 0.143
_refine_ls_extinction_coef 0.0085(6)
_refine_ls_extinction_expression Fc^*^=kFc[1+0.001xFc^2^\l^3^/sin(2\q)]^-1/4^
_refine_ls_extinction_method SHELXL
_refine_ls_goodness_of_fit_ref 1.059
_refine_ls_hydrogen_treatment mixed
_refine_ls_matrix_type full
_refine_ls_number_parameters 317
_refine_ls_number_reflns 5352
_refine_ls_number_restraints 0
_refine_ls_restrained_S_all 1.059
_refine_ls_R_factor_all 0.0791
_refine_ls_R_factor_gt 0.0588
_refine_ls_shift/su_max 0.000
_refine_ls_shift/su_mean 0.000
_refine_ls_structure_factor_coef Fsqd
_refine_ls_weighting_details 'calc w=1/[\s^2^(Fo^2^)+(0.0857P)^2^+4.2112P] where P=(Fo^2^+2Fc^2^)/3'
_refine_ls_weighting_scheme calc
_refine_ls_wR_factor_gt 0.1551
_refine_ls_wR_factor_ref 0.1714
_reflns_number_gt 4163
_reflns_number_total 5352
_reflns_threshold_expression >2sigma(I)
_cod_data_source_file ol062441esi20061004_092749.cif
_cod_data_source_block a
_cod_depositor_comments
;
The following automatic conversions were performed:

'_symmetry_cell_setting' value 'Monoclinic' changed to 'monoclinic'
according to /home/saulius/struct/CIF-dictionaries/cif_core.dic
dictionary named 'cif_core.dic' version 2.4.1 from 2010-06-29.

Automatic conversion script
Id: cif_fix_values 1715 2011-07-08 13:25:40Z adriana 
;
_cod_original_cell_volume 4714.4(16)
_cod_original_sg_symbol_H-M C2/c
_cod_database_code 1506308

loop_
_symmetry_equiv_pos_as_xyz
'x, y, z'
'-x, y, -z+1/2'
'x+1/2, y+1/2, z'
'-x+1/2, y+1/2, -z+1/2'
'-x, -y, -z'
'x, -y, z-1/2'
'-x+1/2, -y+1/2, -z'
'x+1/2, -y+1/2, z-1/2'

loop_
_atom_site_label
_atom_site_type_symbol
_atom_site_fract_x
_atom_site_fract_y
_atom_site_fract_z
_atom_site_U_iso_or_equiv
_atom_site_adp_type
_atom_site_occupancy
_atom_site_symmetry_multiplicity
_atom_site_calc_flag
_atom_site_refinement_flags
Cl1 Cl -0.00108(4) 0.04073(9) -0.17827(4) 0.0865(3) Uani 1 1 d .
O1 O -0.16359(7) 0.2829(2) -0.20898(9) 0.0661(6) Uani 1 1 d .
O2 O -0.26699(10) -0.1132(2) 0.04823(11) 0.0843(7) Uani 1 1 d .
N1 N 0.13079(7) 0.1176(2) 0.05757(9) 0.0462(5) Uani 1 1 d .
N2 N 0.05414(7) 0.2269(2) 0.05920(8) 0.0372(4) Uani 1 1 d .
N3 N 0.12969(7) 0.1923(2) 0.16649(9) 0.0392(4) Uani 1 1 d .
N4 N 0.05080(7) 0.3051(2) 0.17069(9) 0.0369(4) Uani 1 1 d .
N5 N -0.02076(6) 0.34105(19) 0.06896(8) 0.0358(4) Uani 1 1 d .
N6 N -0.12343(7) 0.2728(2) 0.22656(9) 0.0396(4) Uani 1 1 d .
C1 C 0.10656(11) 0.1011(3) -0.01921(12) 0.0553(6) Uani 1 1 d .
H1A H 0.0717 0.1444 -0.0353 0.083 Uiso 1 1 calc R
H1B H 0.1032 0.0020 -0.0310 0.083 Uiso 1 1 calc R
H1C H 0.1288 0.1461 -0.0419 0.083 Uiso 1 1 calc R
C2 C 0.18388(10) 0.0584(4) 0.09154(15) 0.0624(8) Uani 1 1 d .
H2B H 0.1954 0.0758 0.1418 0.094 Uiso 1 1 calc R
H2C H 0.2085 0.1023 0.0723 0.094 Uiso 1 1 calc R
H2D H 0.1829 -0.0419 0.0830 0.094 Uiso 1 1 calc R
C3 C 0.10403(8) 0.1805(2) 0.09556(11) 0.0365(4) Uani 1 1 d .
C4 C 0.10034(8) 0.2556(2) 0.19989(10) 0.0349(4) Uani 1 1 d .
C5 C 0.03021(8) 0.2887(2) 0.09984(10) 0.0333(4) Uani 1 1 d .
C6 C -0.05330(8) 0.3286(2) -0.00469(10) 0.0337(4) Uani 1 1 d .
C7 C -0.08619(9) 0.4407(2) -0.03630(11) 0.0433(5) Uani 1 1 d .
H7A H -0.0833 0.5253 -0.0113 0.052 Uiso 1 1 calc R
C8 C -0.12352(10) 0.4303(3) -0.10441(12) 0.0479(5) Uani 1 1 d .
H8A H -0.1457 0.5068 -0.1246 0.057 Uiso 1 1 calc R
C9 C -0.12757(9) 0.3061(3) -0.14195(11) 0.0452(5) Uani 1 1 d .
C10 C -0.09333(10) 0.1950(3) -0.11169(12) 0.0506(6) Uani 1 1 d .
H10A H -0.0950 0.1123 -0.1377 0.061 Uiso 1 1 calc R
C11 C -0.05667(9) 0.2050(2) -0.04354(12) 0.0452(5) Uani 1 1 d .
H11A H -0.0342 0.1290 -0.0237 0.054 Uiso 1 1 calc R
C12 C -0.20763(11) 0.3780(5) -0.23482(15) 0.0877(12) Uani 1 1 d .
H12A H -0.2297 0.3502 -0.2819 0.132 Uiso 1 1 calc R
H12B H -0.1945 0.4725 -0.2360 0.132 Uiso 1 1 calc R
H12C H -0.2283 0.3755 -0.2040 0.132 Uiso 1 1 calc R
C13 C -0.07595(7) 0.3142(2) 0.14269(10) 0.0329(4) Uani 1 1 d .
H13A H -0.0819 0.2204 0.1278 0.040 Uiso 1 1 calc R
C14 C -0.04610(7) 0.4023(2) 0.11563(10) 0.0330(4) Uani 1 1 d .
C15 C -0.03900(9) 0.5437(2) 0.13439(11) 0.0407(5) Uani 1 1 d .
H15A H -0.0188 0.6023 0.1160 0.049 Uiso 1 1 calc R
C16 C -0.06253(10) 0.5965(2) 0.18105(12) 0.0451(5) Uani 1 1 d .
H16A H -0.0591 0.6923 0.1929 0.054 Uiso 1 1 calc R
C17 C -0.09109(9) 0.5089(2) 0.21021(12) 0.0416(5) Uani 1 1 d .
H17A H -0.1063 0.5455 0.2419 0.050 Uiso 1 1 calc R
C18 C -0.09705(8) 0.3665(2) 0.19222(10) 0.0346(4) Uani 1 1 d .
C19 C -0.16236(8) 0.1756(2) 0.18338(10) 0.0376(5) Uani 1 1 d .
C20 C -0.20393(9) 0.2247(3) 0.12532(13) 0.0492(6) Uani 1 1 d .
H20A H -0.2081 0.3218 0.1171 0.059 Uiso 1 1 calc R
C21 C -0.23977(10) 0.1315(3) 0.07874(13) 0.0553(6) Uani 1 1 d .
H21A H -0.2675 0.1664 0.0397 0.066 Uiso 1 1 calc R
C22 C -0.23416(11) -0.0119(3) 0.09062(13) 0.0545(6) Uani 1 1 d .
C23 C -0.19340(12) -0.0615(3) 0.14937(13) 0.0604(7) Uani 1 1 d .
H23A H -0.1898 -0.1585 0.1582 0.073 Uiso 1 1 calc R
C24 C -0.15793(11) 0.0310(3) 0.19512(12) 0.0516(6) Uani 1 1 d .
H24A H -0.1306 -0.0043 0.2345 0.062 Uiso 1 1 calc R
C25 C -0.30360(12) -0.0721(4) -0.01825(16) 0.0749(9) Uani 1 1 d .
H25A H -0.3238 -0.1532 -0.0419 0.112 Uiso 1 1 calc R
H25B H -0.2845 -0.0331 -0.0468 0.112 Uiso 1 1 calc R
H25C H -0.3275 -0.0018 -0.0115 0.112 Uiso 1 1 calc R
C26 C 0.0000 -0.0538(6) -0.2500 0.0865(18) Uani 1 2 d S
H26A H -0.011(3) -0.138(6) -0.254(5) 0.07(2) Uiso 0.50 1 d P

loop_
_atom_site_aniso_label
_atom_site_aniso_U_11
_atom_site_aniso_U_22
_atom_site_aniso_U_33
_atom_site_aniso_U_23
_atom_site_aniso_U_13
_atom_site_aniso_U_12
Cl1 0.1380(8) 0.0718(5) 0.0588(5) -0.0212(4) 0.0455(5) -0.0280(5)
O1 0.0575(11) 0.0945(15) 0.0339(8) -0.0056(9) 0.0001(8) 0.0014(10)
O2 0.1044(17) 0.0711(14) 0.0579(12) -0.0056(10) 0.0033(12) -0.0375(13)
N1 0.0407(9) 0.0658(13) 0.0352(9) -0.0095(9) 0.0170(8) 0.0044(9)
N2 0.0366(9) 0.0461(10) 0.0303(8) -0.0025(7) 0.0136(7) -0.0009(8)
N3 0.0347(9) 0.0521(11) 0.0316(8) -0.0043(7) 0.0126(7) 0.0027(8)
N4 0.0330(8) 0.0491(10) 0.0296(8) -0.0022(7) 0.0119(7) 0.0021(7)
N5 0.0348(8) 0.0466(10) 0.0266(8) 0.0003(7) 0.0112(7) 0.0016(7)
N6 0.0365(9) 0.0533(11) 0.0286(8) 0.0039(7) 0.0106(7) -0.0079(8)
C1 0.0582(14) 0.0759(17) 0.0369(11) -0.0122(11) 0.0227(11) 0.0006(13)
C2 0.0415(12) 0.093(2) 0.0549(14) -0.0174(14) 0.0202(11) 0.0119(13)
C3 0.0354(10) 0.0438(11) 0.0330(9) -0.0029(8) 0.0152(8) -0.0043(9)
C4 0.0330(9) 0.0433(11) 0.0300(9) -0.0022(8) 0.0128(8) -0.0020(8)
C5 0.0349(9) 0.0371(10) 0.0296(9) 0.0013(8) 0.0133(8) -0.0039(8)
C6 0.0326(9) 0.0424(11) 0.0271(9) 0.0024(8) 0.0117(7) -0.0040(8)
C7 0.0504(12) 0.0439(12) 0.0340(10) 0.0014(9) 0.0125(9) 0.0020(10)
C8 0.0488(12) 0.0534(14) 0.0372(11) 0.0093(10) 0.0097(10) 0.0079(11)
C9 0.0428(11) 0.0630(15) 0.0281(10) 0.0010(9) 0.0102(8) -0.0066(11)
C10 0.0560(14) 0.0521(14) 0.0397(11) -0.0097(10) 0.0116(10) -0.0019(11)
C11 0.0485(12) 0.0421(12) 0.0397(11) -0.0001(9) 0.0085(9) 0.0045(10)
C12 0.0500(15) 0.155(4) 0.0449(15) -0.0041(19) -0.0008(12) 0.0198(19)
C13 0.0325(9) 0.0350(10) 0.0282(9) 0.0010(7) 0.0064(7) -0.0014(8)
C14 0.0314(9) 0.0421(11) 0.0254(8) 0.0028(8) 0.0098(7) 0.0041(8)
C15 0.0468(12) 0.0394(11) 0.0378(10) 0.0056(9) 0.0169(9) -0.0034(9)
C16 0.0559(13) 0.0366(11) 0.0448(12) -0.0024(9) 0.0202(10) 0.0006(10)
C17 0.0453(11) 0.0464(12) 0.0372(10) -0.0019(9) 0.0195(9) 0.0064(10)
C18 0.0312(9) 0.0446(11) 0.0272(9) 0.0050(8) 0.0090(7) 0.0000(8)
C19 0.0336(10) 0.0506(12) 0.0298(9) 0.0046(8) 0.0127(8) -0.0036(9)
C20 0.0414(12) 0.0493(13) 0.0485(12) 0.0117(10) 0.0047(10) -0.0052(10)
C21 0.0413(12) 0.0668(17) 0.0454(12) 0.0093(12) -0.0007(10) -0.0100(11)
C22 0.0589(15) 0.0617(16) 0.0415(12) -0.0017(11) 0.0156(11) -0.0177(12)
C23 0.0834(19) 0.0482(14) 0.0435(13) 0.0031(11) 0.0140(13) -0.0052(13)
C24 0.0577(14) 0.0534(14) 0.0361(11) 0.0051(10) 0.0066(10) 0.0050(11)
C25 0.0581(16) 0.100(2) 0.0588(17) -0.0215(16) 0.0095(13) -0.0228(16)
C26 0.159(6) 0.055(3) 0.065(3) 0.000 0.063(3) 0.000

loop_
_atom_type_symbol
_atom_type_description
_atom_type_scat_dispersion_real
_atom_type_scat_dispersion_imag
_atom_type_scat_source
C C 0.0033 0.0016 'International Tables Vol C Tables 4.2.6.8 and 6.1.1.4'
H H 0.0000 0.0000 'International Tables Vol C Tables 4.2.6.8 and 6.1.1.4'
N N 0.0061 0.0033 'International Tables Vol C Tables 4.2.6.8 and 6.1.1.4'
O O 0.0106 0.0060 'International Tables Vol C Tables 4.2.6.8 and 6.1.1.4'
Cl Cl 0.1484 0.1585 'International Tables Vol C Tables 4.2.6.8 and 6.1.1.4'

loop_
_geom_angle_atom_site_label_1
_geom_angle_atom_site_label_2
_geom_angle_atom_site_label_3
_geom_angle
_geom_angle_site_symmetry_1
_geom_angle_site_symmetry_3
C9 O1 C12 117.7(2) . .
C22 O2 C25 118.6(2) . .
C3 N1 C2 121.55(18) . .
C3 N1 C1 121.11(19) . .
C2 N1 C1 117.30(19) . .
C5 N2 C3 113.70(17) . .
C4 N3 C3 113.22(17) . .
C4 N4 C5 113.93(17) . .
C5 N5 C6 125.80(17) . .
C5 N5 C14 117.38(15) . .
C6 N5 C14 116.53(15) . .
C4 N6 C19 121.80(17) 2 .
C4 N6 C18 117.75(16) 2 .
C19 N6 C18 118.31(16) . .
N1 C3 N2 116.86(18) . .
N1 C3 N3 117.20(18) . .
N2 C3 N3 125.94(19) . .
N4 C4 N3 126.92(18) . .
N4 C4 N6 115.58(17) . 2
N3 C4 N6 117.50(17) . 2
N2 C5 N4 126.28(18) . .
N2 C5 N5 119.28(17) . .
N4 C5 N5 114.43(17) . .
C7 C6 C11 118.61(19) . .
C7 C6 N5 118.11(19) . .
C11 C6 N5 123.04(19) . .
C6 C7 C8 121.5(2) . .
C9 C8 C7 119.5(2) . .
O1 C9 C8 124.6(2) . .
O1 C9 C10 116.1(2) . .
C8 C9 C10 119.3(2) . .
C11 C10 C9 121.0(2) . .
C10 C11 C6 120.0(2) . .
C14 C13 C18 119.73(19) . .
C15 C14 C13 121.11(18) . .
C15 C14 N5 120.70(18) . .
C13 C14 N5 118.15(19) . .
C14 C15 C16 118.7(2) . .
C17 C16 C15 120.9(2) . .
C16 C17 C18 120.0(2) . .
C17 C18 C13 119.45(19) . .
C17 C18 N6 120.03(18) . .
C13 C18 N6 120.49(19) . .
C20 C19 C24 118.1(2) . .
C20 C19 N6 119.8(2) . .
C24 C19 N6 121.90(19) . .
C19 C20 C21 121.2(2) . .
C22 C21 C20 119.8(2) . .
O2 C22 C21 124.8(2) . .
O2 C22 C23 115.9(3) . .
C21 C22 C23 119.3(2) . .
C24 C23 C22 120.7(3) . .
C23 C24 C19 120.9(2) . .
Cl1 C26 Cl1 116.7(3) 2_554 .

loop_
_geom_bond_atom_site_label_1
_geom_bond_atom_site_label_2
_geom_bond_distance
_geom_bond_site_symmetry_2
Cl1 C26 1.700(3) .
O1 C9 1.371(3) .
O1 C12 1.423(4) .
O2 C22 1.372(3) .
O2 C25 1.406(4) .
N1 C3 1.346(3) .
N1 C2 1.451(3) .
N1 C1 1.456(3) .
N2 C5 1.329(2) .
N2 C3 1.347(3) .
N3 C4 1.332(3) .
N3 C3 1.352(3) .
N4 C4 1.328(3) .
N4 C5 1.342(2) .
N5 C5 1.373(3) .
N5 C6 1.434(2) .
N5 C14 1.448(2) .
N6 C4 1.396(2) 2
N6 C19 1.429(3) .
N6 C18 1.442(3) .
C4 N6 1.396(2) 2
C6 C7 1.379(3) .
C6 C11 1.386(3) .
C7 C8 1.386(3) .
C8 C9 1.376(3) .
C9 C10 1.383(3) .
C10 C11 1.380(3) .
C13 C14 1.382(3) .
C13 C18 1.388(3) .
C14 C15 1.380(3) .
C15 C16 1.385(3) .
C16 C17 1.381(3) .
C17 C18 1.385(3) .
C19 C20 1.379(3) .
C19 C24 1.381(3) .
C20 C21 1.392(3) .
C21 C22 1.372(4) .
C22 C23 1.378(4) .
C23 C24 1.376(4) .
C26 Cl1 1.700(3) 2_554
